data_4517383
loop_
_publ_author_name
'Liu, Na'
'Zhu, Wanjiang'
'Yao, Jian'
'Yin, Long'
'Lu, Tao'
'Dou, Xiaowei'

_publ_section_title
;
 Catalyst-Controlled Chemodivergent Synthesis of Spirochromans from
 Diarylideneacetones and Organoboronic Acids
;
_journal_issue 4
_journal_name_full 'ACS Catalysis'
_journal_page_first 2596
_journal_page_last 2602
_journal_paper_doi 10.1021/acscatal.9b05577
_journal_volume 10
_journal_year 2020
_chemical_absolute_configuration rm
_chemical_formula_moiety 'C31 H26 Br2 O4'
_chemical_formula_sum 'C31 H26 Br2 O4'
_chemical_formula_weight 622.34
_space_group_crystal_system orthorhombic
_space_group_IT_number 19
_space_group_name_Hall 'P 2ac 2ab'
_space_group_name_H-M_alt 'P 21 21 21'
_atom_sites_solution_hydrogens geom
_atom_sites_solution_primary dual
_audit_creation_date 2019-05-28
_audit_creation_method
;
Olex2 1.2
(compiled 2018.05.29 svn.r3508 for OlexSys, GUI svn.r5506)
;
_cell_angle_alpha 90
_cell_angle_beta 90
_cell_angle_gamma 90
_cell_formula_units_Z 4
_cell_length_a 9.6286(3)
_cell_length_b 10.7523(3)
_cell_length_c 25.4679(8)
_cell_measurement_reflns_used 8511
_cell_measurement_temperature 100
_cell_measurement_theta_max 26.039
_cell_measurement_theta_min 2.261
_cell_volume 2636.68(14)
_computing_cell_refinement 'SAINT V8.38A (?, 2016)'
_computing_data_reduction 'SAINT V8.38A (?, 2016)'
_computing_molecular_graphics 'Olex2 (Dolomanov et al., 2009)'
_computing_publication_material 'Olex2 (Dolomanov et al., 2009)'
_computing_structure_refinement 'ShelXL (Sheldrick, 2015)'
_computing_structure_solution 'ShelXT (Sheldrick, 2015)'
_diffrn_ambient_temperature 100
_diffrn_measured_fraction_theta_full 0.999
_diffrn_measured_fraction_theta_max 0.998
_diffrn_measurement_device_type 'Bruker APEX-II CCD'
_diffrn_measurement_method '\f and \w scans'
_diffrn_radiation_type MoK\a
_diffrn_radiation_wavelength 0.71073
_diffrn_reflns_av_R_equivalents 0.0731
_diffrn_reflns_av_unetI/netI 0.0569
_diffrn_reflns_Laue_measured_fraction_full 0.999
_diffrn_reflns_Laue_measured_fraction_max 0.998
_diffrn_reflns_limit_h_max 11
_diffrn_reflns_limit_h_min -11
_diffrn_reflns_limit_k_max 13
_diffrn_reflns_limit_k_min -12
_diffrn_reflns_limit_l_max 31
_diffrn_reflns_limit_l_min -31
_diffrn_reflns_number 29895
_diffrn_reflns_point_group_measured_fraction_full 1.000
_diffrn_reflns_point_group_measured_fraction_max 0.998
_diffrn_reflns_theta_full 25.242
_diffrn_reflns_theta_max 26.095
_diffrn_reflns_theta_min 2.261
_diffrn_standards_number 0
_exptl_absorpt_coefficient_mu 3.110
_exptl_absorpt_correction_T_max 0.7453
_exptl_absorpt_correction_T_min 0.4890
_exptl_absorpt_correction_type multi-scan
_exptl_absorpt_process_details
'SADABS-2016/2 (Bruker,2016/2) was used for absorption correction. wR2(int) was 0.1228 before and 0.0690 after correction. The Ratio of minimum to maximum transmission is 0.6561. The \l/2 correction factor is Not present.'
_exptl_crystal_colour colourless
_exptl_crystal_colour_primary colourless
_exptl_crystal_density_diffrn 1.568
_exptl_crystal_description block
_exptl_crystal_F_000 1256
_exptl_crystal_size_max 0.16
_exptl_crystal_size_mid 0.12
_exptl_crystal_size_min 0.08
_refine_diff_density_max 0.355
_refine_diff_density_min -0.326
_refine_diff_density_rms 0.075
_refine_ls_abs_structure_details
;
 Flack x determined using 1717 quotients [(I+)-(I-)]/[(I+)+(I-)]
 (Parsons, Flack and Wagner, Acta Cryst. B69 (2013) 249-259).
;
_refine_ls_abs_structure_Flack -0.002(7)
_refine_ls_extinction_method none
_refine_ls_goodness_of_fit_ref 1.047
_refine_ls_hydrogen_treatment constr
_refine_ls_matrix_type full
_refine_ls_number_parameters 336
_refine_ls_number_reflns 5231
_refine_ls_number_restraints 0
_refine_ls_restrained_S_all 1.047
_refine_ls_R_factor_all 0.0455
_refine_ls_R_factor_gt 0.0321
_refine_ls_shift/su_max 0.002
_refine_ls_shift/su_mean 0.000
_refine_ls_structure_factor_coef Fsqd
_refine_ls_weighting_details 'w=1/[\s^2^(Fo^2^)+(0.0171P)^2^+0.0630P] where P=(Fo^2^+2Fc^2^)/3'
_refine_ls_weighting_scheme calc
_refine_ls_wR_factor_gt 0.0562
_refine_ls_wR_factor_ref 0.0613
_reflns_Friedel_coverage 0.758
_reflns_Friedel_fraction_full 1.000
_reflns_Friedel_fraction_max 0.997
_reflns_number_gt 4514
_reflns_number_total 5231
_reflns_threshold_expression 'I > 2\s(I)'
_cod_data_source_file cs9b05577_si_002.cif
_cod_data_source_block zz
_cod_depositor_comments
;Adding full bibliography for 4517383--4517385.cif.

 Adding full bibliography for 4517383--4517385.cif.
;
_cod_database_code 4517383
_shelx_shelxl_version_number 2018/3
_shelx_space_group_comment
;
The symmetry employed for this shelxl refinement is uniquely defined
by the following loop, which should always be used as a source of
symmetry information in preference to the above space-group names.
They are only intended as comments.
;
_shelx_estimated_absorpt_t_max 0.789
_shelx_estimated_absorpt_t_min 0.636
_olex2_refinement_description
;
1. Fixed Uiso
 At 1.2 times of:
  All C(H) groups, All C(H,H) groups
 At 1.5 times of:
  All C(H,H,H) groups
2.a Ternary CH refined with riding coordinates:
 C7(H7), C18(H18)
2.b Secondary CH2 refined with riding coordinates:
 C16(H16A,H16B), C17(H17A,H17B)
2.c Aromatic/amide H refined with riding coordinates:
 C5(H5), C4(H4), C26(H26), C9(H9), C12(H12), C10(H10), C27(H27), C22(H22),
 C24(H24), C13(H13), C3(H3), C30(H30), C29(H29), C23(H23)
2.d Idealised Me refined as rotating group:
 C14(H14A,H14B,H14C), C31(H31A,H31B,H31C)
;
_olex2_submission_special_instructions 'No special instructions were received'

loop_
_space_group_symop_operation_xyz
'x, y, z'
'-x+1/2, -y, z+1/2'
'-x, y+1/2, -z+1/2'
'x+1/2, -y+1/2, -z'

loop_
_atom_site_label
_atom_site_type_symbol
_atom_site_fract_x
_atom_site_fract_y
_atom_site_fract_z
_atom_site_U_iso_or_equiv
_atom_site_adp_type
_atom_site_occupancy
_atom_site_site_symmetry_order
_atom_site_calc_flag
_atom_site_refinement_flags_posn
Br1 Br 0.36732(5) 0.72782(4) 0.69645(2) 0.02276(12) Uani 1 1 d .
Br2 Br 0.74765(5) 0.37388(4) 0.52663(2) 0.02539(12) Uani 1 1 d .
O1 O 0.4554(3) 0.4470(3) 0.54490(12) 0.0180(7) Uani 1 1 d .
O3 O 0.3582(3) 0.9415(3) 0.29723(12) 0.0243(8) Uani 1 1 d .
O2 O 0.3461(3) 0.5975(3) 0.59473(11) 0.0175(7) Uani 1 1 d .
O4 O -0.1476(3) 0.0486(3) 0.71441(12) 0.0206(7) Uani 1 1 d .
C1 C 0.3860(4) 0.7178(4) 0.58491(17) 0.0149(9) Uani 1 1 d .
C16 C 0.2975(5) 0.5758(4) 0.50069(17) 0.0161(10) Uani 1 1 d .
H16A H 0.205012 0.615747 0.502224 0.019 Uiso 1 1 calc R
H16B H 0.295939 0.513579 0.472026 0.019 Uiso 1 1 calc R
C20 C 0.4942(5) 0.3646(4) 0.58392(17) 0.0165(10) Uani 1 1 d .
C11 C 0.3613(5) 0.8774(4) 0.34366(17) 0.0186(10) Uani 1 1 d .
C17 C 0.2155(5) 0.4230(4) 0.57187(18) 0.0178(11) Uani 1 1 d .
H17A H 0.204626 0.353167 0.546890 0.021 Uiso 1 1 calc R
H17B H 0.125630 0.467506 0.574175 0.021 Uiso 1 1 calc R
C8 C 0.3892(4) 0.7406(4) 0.43668(16) 0.0153(10) Uani 1 1 d .
C6 C 0.4110(4) 0.7643(4) 0.53485(17) 0.0154(10) Uani 1 1 d .
C5 C 0.4415(4) 0.8904(4) 0.52996(19) 0.0178(10) Uani 1 1 d .
H5 H 0.455833 0.924170 0.495925 0.021 Uiso 1 1 calc R
C28 C -0.0467(4) 0.1192(4) 0.69064(18) 0.0166(10) Uani 1 1 d .
C15 C 0.3264(5) 0.5104(4) 0.55250(17) 0.0159(10) Uani 1 1 d .
C4 C 0.4517(5) 0.9681(4) 0.57327(19) 0.0201(11) Uani 1 1 d .
H4 H 0.473349 1.053638 0.568902 0.024 Uiso 1 1 calc R
C19 C 0.4051(5) 0.3249(4) 0.62372(18) 0.0172(11) Uani 1 1 d .
C7 C 0.4083(5) 0.6749(4) 0.48858(17) 0.0160(10) Uani 1 1 d .
H7 H 0.500307 0.631842 0.487449 0.019 Uiso 1 1 calc R
C26 C 0.0677(5) 0.3171(4) 0.68988(19) 0.0196(11) Uani 1 1 d .
H26 H 0.078414 0.397952 0.704318 0.024 Uiso 1 1 calc R
C18 C 0.2557(5) 0.3728(4) 0.62608(16) 0.0181(9) Uani 1 1 d .
H18 H 0.256204 0.445700 0.650435 0.022 Uiso 1 1 calc R
C25 C 0.1511(5) 0.2813(4) 0.64806(17) 0.0169(10) Uani 1 1 d .
C9 C 0.2605(5) 0.7844(4) 0.42028(17) 0.0196(10) Uani 1 1 d .
H9 H 0.180972 0.767687 0.441197 0.024 Uiso 1 1 calc R
C21 C 0.6302(5) 0.3210(4) 0.58194(17) 0.0183(10) Uani 1 1 d .
C12 C 0.4905(5) 0.8364(4) 0.35970(18) 0.0205(11) Uani 1 1 d .
H12 H 0.570421 0.855208 0.339326 0.025 Uiso 1 1 calc R
C2 C 0.3962(4) 0.7952(4) 0.62826(17) 0.0179(11) Uani 1 1 d .
C10 C 0.2449(5) 0.8519(4) 0.37427(16) 0.0187(10) Uani 1 1 d .
H10 H 0.155782 0.880502 0.363752 0.022 Uiso 1 1 calc R
C27 C -0.0301(5) 0.2384(4) 0.71089(17) 0.0198(11) Uani 1 1 d .
H27 H -0.086368 0.265513 0.739304 0.024 Uiso 1 1 calc R
C22 C 0.6806(5) 0.2412(4) 0.61949(18) 0.0205(11) Uani 1 1 d .
H22 H 0.773195 0.210960 0.617456 0.025 Uiso 1 1 calc R
C24 C 0.4583(5) 0.2459(4) 0.66215(17) 0.0195(11) Uani 1 1 d .
H24 H 0.399833 0.219457 0.690042 0.023 Uiso 1 1 calc R
C13 C 0.5034(5) 0.7679(4) 0.40546(17) 0.0190(10) Uani 1 1 d .
H13 H 0.592533 0.738925 0.415752 0.023 Uiso 1 1 calc R
C3 C 0.4299(5) 0.9193(4) 0.62308(19) 0.0207(11) Uani 1 1 d .
H3 H 0.438067 0.970789 0.653233 0.025 Uiso 1 1 calc R
C30 C 0.1344(5) 0.1623(4) 0.62807(18) 0.0214(11) Uani 1 1 d .
H30 H 0.190581 0.135649 0.599556 0.026 Uiso 1 1 calc R
C14 C 0.2267(6) 0.9786(4) 0.27758(19) 0.0289(13) Uani 1 1 d .
H14A H 0.238370 1.016868 0.242936 0.043 Uiso 1 1 calc GR
H14B H 0.184703 1.038877 0.301677 0.043 Uiso 1 1 calc GR
H14C H 0.166181 0.905658 0.274546 0.043 Uiso 1 1 calc GR
C29 C 0.0358(5) 0.0809(4) 0.64935(19) 0.0215(11) Uani 1 1 d .
H29 H 0.025687 -0.000558 0.635403 0.026 Uiso 1 1 calc R
C31 C -0.1837(5) -0.0666(4) 0.6899(2) 0.0288(13) Uani 1 1 d .
H31A H -0.207860 -0.051710 0.653065 0.043 Uiso 1 1 calc GR
H31B H -0.263401 -0.103407 0.708122 0.043 Uiso 1 1 calc GR
H31C H -0.104554 -0.123792 0.691756 0.043 Uiso 1 1 calc GR
C23 C 0.5942(5) 0.2052(4) 0.66053(19) 0.0224(12) Uani 1 1 d .
H23 H 0.628742 0.152627 0.687499 0.027 Uiso 1 1 calc R

loop_
_atom_site_aniso_label
_atom_site_aniso_U_11
_atom_site_aniso_U_22
_atom_site_aniso_U_33
_atom_site_aniso_U_23
_atom_site_aniso_U_13
_atom_site_aniso_U_12
Br1 0.0280(3) 0.0246(2) 0.0157(2) -0.0007(2) 0.0028(2) 0.0009(2)
Br2 0.0214(2) 0.0299(3) 0.0248(3) -0.0009(2) 0.0050(2) -0.0006(3)
O1 0.0190(18) 0.0177(17) 0.0172(18) 0.0063(13) 0.0009(14) 0.0039(14)
O3 0.0272(19) 0.0276(18) 0.0180(19) 0.0067(14) -0.0006(17) -0.0050(16)
O2 0.0245(19) 0.0141(17) 0.0140(16) 0.0007(12) 0.0002(14) -0.0024(14)
O4 0.0208(18) 0.0176(16) 0.0234(18) 0.0018(13) 0.0032(15) -0.0042(15)
C1 0.012(2) 0.013(2) 0.020(2) 0.0005(19) 0.0004(19) -0.0007(19)
C16 0.018(3) 0.015(2) 0.015(3) -0.0016(19) -0.0011(19) -0.0027(19)
C20 0.023(3) 0.012(2) 0.014(2) -0.0012(19) -0.004(2) 0.001(2)
C11 0.024(3) 0.016(2) 0.016(2) 0.0005(19) -0.001(2) 0.000(2)
C17 0.019(3) 0.014(2) 0.021(3) 0.0020(19) 0.000(2) -0.0019(19)
C8 0.018(2) 0.014(2) 0.014(2) -0.0024(19) -0.0033(19) -0.001(2)
C6 0.011(2) 0.015(2) 0.020(3) 0.000(2) -0.0033(18) 0.0006(18)
C5 0.009(2) 0.024(3) 0.020(3) 0.005(2) -0.001(2) 0.0000(19)
C28 0.017(2) 0.017(2) 0.017(2) 0.005(2) -0.004(2) 0.0003(19)
C15 0.020(3) 0.013(2) 0.014(2) -0.0007(19) -0.0017(19) 0.0008(19)
C4 0.022(3) 0.016(3) 0.022(3) 0.000(2) -0.002(2) -0.002(2)
C19 0.023(3) 0.014(2) 0.014(3) -0.0027(19) -0.001(2) -0.002(2)
C7 0.014(2) 0.018(2) 0.016(3) 0.0003(19) 0.0005(19) 0.0024(19)
C26 0.023(3) 0.016(2) 0.020(3) -0.003(2) -0.003(2) -0.001(2)
C18 0.019(2) 0.015(2) 0.020(2) 0.0001(19) 0.000(2) 0.002(2)
C25 0.017(2) 0.017(2) 0.017(2) 0.001(2) 0.000(2) 0.002(2)
C9 0.017(2) 0.024(2) 0.018(2) 0.001(2) 0.001(2) -0.001(2)
C21 0.019(3) 0.017(2) 0.019(3) -0.0045(19) 0.001(2) -0.001(2)
C12 0.021(3) 0.024(3) 0.017(3) -0.002(2) 0.003(2) -0.004(2)
C2 0.016(3) 0.021(3) 0.017(2) 0.0019(19) 0.0009(19) 0.001(2)
C10 0.018(2) 0.019(2) 0.019(2) 0.0023(18) 0.000(2) 0.006(2)
C27 0.023(3) 0.021(3) 0.015(2) -0.001(2) 0.0034(19) 0.004(2)
C22 0.022(3) 0.016(3) 0.024(3) -0.003(2) -0.005(2) 0.002(2)
C24 0.025(3) 0.019(3) 0.015(2) 0.000(2) 0.001(2) -0.002(2)
C13 0.014(2) 0.022(3) 0.021(3) -0.001(2) -0.003(2) 0.000(2)
C3 0.022(3) 0.018(3) 0.022(3) -0.005(2) -0.001(2) 0.002(2)
C30 0.024(3) 0.022(3) 0.018(3) -0.0011(19) 0.004(2) -0.001(2)
C14 0.040(4) 0.027(3) 0.020(3) 0.007(2) -0.008(3) 0.005(3)
C29 0.026(3) 0.015(3) 0.024(3) -0.005(2) 0.002(2) 0.001(2)
C31 0.029(3) 0.022(3) 0.036(3) -0.001(2) 0.004(3) -0.006(2)
C23 0.027(3) 0.017(3) 0.023(3) 0.003(2) -0.009(2) 0.001(2)

loop_
_atom_type_symbol
_atom_type_description
_atom_type_scat_dispersion_real
_atom_type_scat_dispersion_imag
_atom_type_scat_source
C C 0.0033 0.0016 'International Tables Vol C Tables 4.2.6.8 and 6.1.1.4'
H H 0.0000 0.0000 'International Tables Vol C Tables 4.2.6.8 and 6.1.1.4'
Br Br -0.2901 2.4595 'International Tables Vol C Tables 4.2.6.8 and 6.1.1.4'
O O 0.0106 0.0060 'International Tables Vol C Tables 4.2.6.8 and 6.1.1.4'

loop_
_geom_angle_atom_site_label_1
_geom_angle_atom_site_label_2
_geom_angle_atom_site_label_3
_geom_angle
C20 O1 C15 116.3(3)
C11 O3 C14 117.7(4)
C1 O2 C15 120.9(3)
C28 O4 C31 117.3(4)
O2 C1 C6 123.7(4)
O2 C1 C2 116.2(4)
C2 C1 C6 120.1(4)
H16A C16 H16B 108.0
C15 C16 H16A 109.3
C15 C16 H16B 109.3
C15 C16 C7 111.5(4)
C7 C16 H16A 109.3
C7 C16 H16B 109.3
O1 C20 C19 123.5(4)
O1 C20 C21 116.4(4)
C21 C20 C19 120.1(4)
O3 C11 C12 115.8(4)
O3 C11 C10 124.4(4)
C12 C11 C10 119.8(4)
H17A C17 H17B 108.2
C15 C17 H17A 109.7
C15 C17 H17B 109.7
C15 C17 C18 109.6(4)
C18 C17 H17A 109.7
C18 C17 H17B 109.7
C9 C8 C7 122.0(4)
C13 C8 C7 120.2(4)
C13 C8 C9 117.5(4)
C1 C6 C5 118.0(4)
C1 C6 C7 118.6(4)
C5 C6 C7 123.3(4)
C6 C5 H5 119.0
C4 C5 C6 122.0(4)
C4 C5 H5 119.0
O4 C28 C27 115.3(4)
O4 C28 C29 125.3(4)
C29 C28 C27 119.4(4)
O1 C15 O2 107.3(3)
O1 C15 C16 105.2(4)
O1 C15 C17 111.3(4)
O2 C15 C16 111.9(3)
O2 C15 C17 104.8(4)
C17 C15 C16 116.3(4)
C5 C4 H4 120.4
C5 C4 C3 119.2(4)
C3 C4 H4 120.4
C20 C19 C18 120.3(4)
C24 C19 C20 118.1(4)
C24 C19 C18 121.5(4)
C16 C7 H7 107.4
C8 C7 C16 114.5(4)
C8 C7 C6 112.6(4)
C8 C7 H7 107.4
C6 C7 C16 107.1(4)
C6 C7 H7 107.4
C25 C26 H26 119.2
C27 C26 H26 119.2
C27 C26 C25 121.7(4)
C17 C18 H18 106.5
C19 C18 C17 108.7(4)
C19 C18 H18 106.5
C25 C18 C17 113.2(4)
C25 C18 C19 114.9(4)
C25 C18 H18 106.5
C26 C25 C18 119.2(4)
C30 C25 C26 118.0(4)
C30 C25 C18 122.7(4)
C8 C9 H9 119.1
C10 C9 C8 121.9(4)
C10 C9 H9 119.1
C20 C21 Br2 119.2(3)
C22 C21 Br2 119.7(4)
C22 C21 C20 121.2(4)
C11 C12 H12 120.0
C11 C12 C13 120.0(4)
C13 C12 H12 120.0
C1 C2 Br1 119.2(3)
C3 C2 Br1 119.4(4)
C3 C2 C1 121.4(4)
C11 C10 H10 120.4
C9 C10 C11 119.3(5)
C9 C10 H10 120.4
C28 C27 H27 119.9
C26 C27 C28 120.1(4)
C26 C27 H27 119.9
C21 C22 H22 120.5
C21 C22 C23 119.0(4)
C23 C22 H22 120.5
C19 C24 H24 119.3
C23 C24 C19 121.4(4)
C23 C24 H24 119.3
C8 C13 H13 119.2
C12 C13 C8 121.6(4)
C12 C13 H13 119.2
C4 C3 H3 120.4
C2 C3 C4 119.2(4)
C2 C3 H3 120.4
C25 C30 H30 119.5
C25 C30 C29 120.9(4)
C29 C30 H30 119.5
O3 C14 H14A 109.5
O3 C14 H14B 109.5
O3 C14 H14C 109.5
H14A C14 H14B 109.5
H14A C14 H14C 109.5
H14B C14 H14C 109.5
C28 C29 C30 119.9(4)
C28 C29 H29 120.1
C30 C29 H29 120.1
O4 C31 H31A 109.5
O4 C31 H31B 109.5
O4 C31 H31C 109.5
H31A C31 H31B 109.5
H31A C31 H31C 109.5
H31B C31 H31C 109.5
C22 C23 H23 119.9
C24 C23 C22 120.1(4)
C24 C23 H23 119.9

loop_
_geom_bond_atom_site_label_1
_geom_bond_atom_site_label_2
_geom_bond_distance
Br1 C2 1.902(4)
Br2 C21 1.894(5)
O1 C20 1.383(5)
O1 C15 1.430(5)
O3 C11 1.369(5)
O3 C14 1.419(6)
O2 C1 1.372(5)
O2 C15 1.438(5)
O4 C28 1.373(5)
O4 C31 1.430(5)
C1 C6 1.391(6)
C1 C2 1.387(6)
C16 H16A 0.9900
C16 H16B 0.9900
C16 C15 1.520(6)
C16 C7 1.539(6)
C20 C19 1.395(6)
C20 C21 1.392(6)
C11 C12 1.381(7)
C11 C10 1.393(6)
C17 H17A 0.9900
C17 H17B 0.9900
C17 C15 1.506(6)
C17 C18 1.532(6)
C8 C7 1.510(6)
C8 C9 1.390(6)
C8 C13 1.389(6)
C6 C5 1.392(6)
C6 C7 1.521(6)
C5 H5 0.9500
C5 C4 1.387(6)
C28 C27 1.391(6)
C28 C29 1.381(6)
C4 H4 0.9500
C4 C3 1.389(6)
C19 C18 1.529(6)
C19 C24 1.394(6)
C7 H7 1.0000
C26 H26 0.9500
C26 C25 1.389(6)
C26 C27 1.373(6)
C18 H18 1.0000
C18 C25 1.515(6)
C25 C30 1.386(6)
C9 H9 0.9500
C9 C10 1.386(6)
C21 C22 1.373(6)
C12 H12 0.9500
C12 C13 1.384(6)
C2 C3 1.379(6)
C10 H10 0.9500
C27 H27 0.9500
C22 H22 0.9500
C22 C23 1.391(7)
C24 H24 0.9500
C24 C23 1.380(6)
C13 H13 0.9500
C3 H3 0.9500
C30 H30 0.9500
C30 C29 1.401(6)
C14 H14A 0.9800
C14 H14B 0.9800
C14 H14C 0.9800
C29 H29 0.9500
C31 H31A 0.9800
C31 H31B 0.9800
C31 H31C 0.9800
C23 H23 0.9500
